data_9010733
loop_
_publ_author_name
'Camara, F.'
'Bellatreccia, F.'
'Della Ventura, G.'
'Mottana, A.'

_publ_section_title
;
 Farneseite, a new mineral of the cancrinite - sodalite group
 with a 14-layer stacking sequence: occurence and crystal structure
;
_journal_name_full 'European Journal of Mineralogy'
_journal_page_first 839
_journal_page_last 846
_journal_paper_doi 10.1127/0935-1221/2005/0017-0839
_journal_volume 17
_journal_year 2005
_chemical_compound_source 'Latera Caldera, Farnese, Viterbo Province, Italy'
_chemical_formula_sum 'Al21 Ca4.26 Cl0.24 F0.078 H10 K4.59 Na17.826 O111.512 S5.366 Si21'
_chemical_name_mineral Farneseite
_space_group_IT_number 176
_symmetry_space_group_name_Hall '-P 6c'
_symmetry_space_group_name_H-M 'P 63/m'
_cell_angle_alpha 90
_cell_angle_beta 90
_cell_angle_gamma 120
_cell_formula_units_Z 2
_cell_length_a 12.8784
_cell_length_b 12.8784
_cell_length_c 37.0078
_cell_volume 5315.544
_database_code_amcsd 0007136
_exptl_crystal_density_diffrn 2.432
_cod_original_formula_sum 'Na17.826 Ca4.26 K4.59 Al21 Si21 S5.366 O111.512 Cl.24 F.078 H10'
_cod_database_code 9010733

loop_
_space_group_symop_operation_xyz
x,y,z
-x+y,-x,1/2-z
x-y,x,1/2+z
y,-x+y,-z
-y,x-y,z
x,y,1/2-z
-x,-y,1/2+z
x-y,x,-z
-x+y,-x,z
-y,x-y,1/2-z
y,-x+y,1/2+z
-x,-y,-z

loop_
_atom_site_aniso_label
_atom_site_aniso_U_11
_atom_site_aniso_U_22
_atom_site_aniso_U_33
_atom_site_aniso_U_12
_atom_site_aniso_U_13
_atom_site_aniso_U_23
Na1A 0.01100 0.02200 0.01500 0.01100 -0.00200 -0.00400
Ca1A 0.01100 0.02200 0.01500 0.01100 -0.00200 -0.00400
Na1B 0.02800 0.02600 0.03900 0.01400 0.00000 0.00200
Ca1B 0.02800 0.02600 0.03900 0.01400 0.00000 0.00200
Na1C 0.04200 0.08000 0.01700 0.05000 -0.01000 -0.01100
Ca1C 0.04200 0.08000 0.01700 0.05000 -0.01000 -0.01100
Na2A 0.01700 0.01700 0.28000 0.00900 0.00000 0.00000
Ca2A 0.01700 0.01700 0.28000 0.00900 0.00000 0.00000
Na2B 0.03800 0.03800 0.07400 0.01900 0.00000 0.00000
Ca2B 0.03800 0.03800 0.07400 0.01900 0.00000 0.00000
Na3A 0.07100 0.02900 0.02800 0.03600 0.02400 0.01200
Ca3A 0.07100 0.02900 0.02800 0.03600 0.02400 0.01200
Na3B 0.07200 0.03600 0.03100 0.03500 0.02200 0.01800
Ca3B 0.07200 0.03600 0.03100 0.03500 0.02200 0.01800
Na3C 0.04400 0.03300 0.03400 0.02200 0.00700 0.00700
Ca3C 0.04400 0.03300 0.03400 0.02200 0.00700 0.00700
Na4B 0.02800 0.02800 0.11400 0.01400 0.00000 0.00000
Na5B 0.02900 0.02900 0.05800 0.01400 0.00000 0.00000
Ca5B 0.02900 0.02900 0.05800 0.01400 0.00000 0.00000
Na6 0.02100 0.04600 0.04200 0.02000 0.00000 0.00000
Ca6 0.02100 0.04600 0.04200 0.02000 0.00000 0.00000
K 0.04000 0.02600 0.04400 0.02000 -0.01000 -0.00400
NaK 0.04000 0.02600 0.04400 0.02000 -0.01000 -0.00400
CaK 0.04000 0.02600 0.04400 0.02000 -0.01000 -0.00400
Ca 0.02700 0.02700 0.03700 0.01400 0.00000 0.00000
Na 0.02700 0.02700 0.03700 0.01400 0.00000 0.00000
Al1 0.01400 0.01800 0.01600 0.00900 0.00200 0.00100
Al2 0.01500 0.01200 0.01400 0.00700 -0.00100 0.00000
Al3 0.01000 0.01100 0.01400 0.00700 0.00000 0.00000
Al4 0.00900 0.00700 0.01300 0.00300 0.00000 0.00000
Si1 0.00900 0.01200 0.01300 0.00600 0.00000 0.00100
Si2 0.01300 0.01100 0.01500 0.00600 -0.00100 -0.00100
Si3 0.01500 0.01300 0.01400 0.00800 0.00100 0.00300
Si4 0.01100 0.00800 0.01300 0.00500 0.00000 0.00000
S1 0.05500 0.05500 0.05500 0.02700 0.00000 0.00000
S2 0.03300 0.03300 0.03700 0.01600 0.00000 0.00000
S3 0.03100 0.03100 0.04100 0.01500 0.00000 0.00000
O1 0.04100 0.03200 0.03500 0.00000 0.02400 -0.01400
O2 0.05500 0.04100 0.04100 0.01500 0.02200 -0.01400
O3 0.02100 0.03200 0.04900 -0.00600 0.00200 -0.00100
O4 0.01500 0.01400 0.04400 0.00200 0.00300 0.00200
O5 0.01000 0.02700 0.11700 0.01100 -0.00300 -0.00600
O6 0.02800 0.06400 0.05400 0.03400 0.02000 0.03400
O7 0.07200 0.04400 0.03800 0.03600 -0.03600 -0.01800
O8 0.02500 0.05600 0.04100 0.01700 0.00600 0.03300
O9 0.04800 0.03800 0.03300 0.01900 -0.02400 -0.00700
O10 0.03300 0.03300 0.03100 0.00100 -0.01700 0.01600
O11 0.02000 0.01000 0.04600 0.01000 0.00000 0.00000
O12 0.01900 0.01000 0.11600 0.00900 0.00000 0.00000
O13 0.08600 0.03200 0.08800 0.04500 -0.04800 -0.02700
O14 0.07900 0.03700 0.04300 0.04000 0.04900 0.02600
O15 0.06600 0.02900 0.05800 0.03600 -0.02800 -0.01500
O30 0.07300 0.07300 0.04200 0.03700 0.00000 0.00000
O31 0.05600 0.04500 0.07300 0.02200 -0.00200 -0.01900
O34 0.07400 0.08900 0.05100 0.02900 0.01400 0.01400

loop_
_atom_site_label
_atom_site_fract_x
_atom_site_fract_y
_atom_site_fract_z
_atom_site_occupancy
_atom_site_U_iso_or_equiv
_atom_site_type_symbol
_atom_site_attached_hydrogens
Na1A 0.50540 0.00700 0.39270 0.46700 0.01400 Na 0
Ca1A 0.50540 0.00700 0.39270 0.22000 0.01400 Ca 0
Na1B 0.52400 0.04700 0.38870 0.15800 0.03000 Na 0
Ca1B 0.52400 0.04700 0.38870 0.07400 0.03000 Ca 0
Na1C 0.47600 -0.05800 0.40150 0.05500 0.03900 Na 0
Ca1C 0.47600 -0.05800 0.40150 0.02600 0.03900 Ca 0
Na2A 0.33333 0.66667 0.30360 0.12300 0.10400 Na 0
Ca2A 0.33333 0.66667 0.30360 0.07000 0.10400 Ca 0
Na2B 0.33333 0.66667 0.34790 0.23000 0.05000 Na 0
Ca2B 0.33333 0.66667 0.34790 0.13000 0.05000 Ca 0
Na3A 0.68000 -0.16050 0.46490 0.41000 0.03800 Na 0
Ca3A 0.68000 -0.16050 0.46490 0.02300 0.03800 Ca 0
Na3B 0.59700 -0.20440 0.45430 0.21300 0.04300 Na 0
Ca3B 0.59700 -0.20440 0.45430 0.01200 0.04300 Ca 0
Na3C 0.73600 -0.13180 0.47180 0.32400 0.03600 Na 0
Ca3C 0.73600 -0.13180 0.47180 0.01800 0.03600 Ca 0
Na4A 0.00000 0.00000 0.38320 0.10500 0.02900 Na 0
Na4B 0.00000 0.00000 0.41440 0.80500 0.05700 Na 0
Na5A 0.00000 0.00000 0.25000 0.07800 0.01100 Na 0
Ca5A 0.00000 0.00000 0.25000 0.07600 0.01100 Ca 0
Na5B 0.00000 0.00000 0.26520 0.15100 0.03800 Na 0
Ca5B 0.00000 0.00000 0.26520 0.14700 0.03800 Ca 0
Na6 0.51430 0.02270 0.25000 0.94000 0.03500 Na 0
Ca6 0.51430 0.02270 0.25000 0.06000 0.03500 Ca 0
K 0.43720 0.21900 0.31800 0.76500 0.03500 K 0
NaK 0.43720 0.21900 0.31800 0.21200 0.03500 Na 0
CaK 0.43720 0.21900 0.31800 0.02300 0.03500 Ca 0
Ca 0.66667 0.33333 0.47980 0.46700 0.03100 Ca 0
Na 0.66667 0.33333 0.47980 0.53300 0.03100 Na 0
Al1 0.66920 0.08280 0.46590 1.00000 0.01600 Al 0
Al2 0.25240 0.00280 0.39220 1.00000 0.01400 Al 0
Al3 0.58970 -0.08680 0.32130 1.00000 0.01100 Al 0
Al4 0.25230 -0.00510 0.25000 1.00000 0.01000 Al 0
Si1 0.33710 -0.08130 0.32130 1.00000 0.01100 Si 0
Si2 0.75050 -0.00150 0.39340 1.00000 0.01300 Si 0
Si3 0.41510 0.08320 0.46490 1.00000 0.01400 Si 0
Si4 0.25240 0.25070 0.25000 1.00000 0.01000 Si 0
S1 0.00000 0.00000 0.50000 1.00000 0.05500 S 0
S2 0.66667 0.33333 0.37940 1.00000 0.03400 S 0
S3 0.66667 0.33333 0.25000 1.00000 0.03400 S 0
S4 0.33333 0.66667 0.42470 0.13400 0.05000 S 0
O1 0.32400 -0.01340 0.35610 1.00000 0.04400 O 0
O2 0.68470 0.01870 0.42680 1.00000 0.04900 O 0
O3 0.78390 0.22690 0.47340 1.00000 0.04200 O 0
O4 0.23870 -0.22180 0.32030 1.00000 0.02700 O 0
O5 0.46620 -0.07020 0.32510 1.00000 0.05000 O 0
O6 0.54170 0.09020 0.46200 1.00000 0.04400 O 0
O7 0.66570 -0.01890 0.36030 1.00000 0.04800 O 0
O8 0.66680 0.00020 0.50250 1.00000 0.04200 O 0
O9 0.34770 0.03160 0.42820 1.00000 0.04100 O 0
O10 0.33410 -0.01320 0.28620 1.00000 0.03900 O 0
O11 0.78410 -0.10150 0.25000 1.00000 0.02400 O 0
O12 0.26110 0.13240 0.25000 1.00000 0.04800 O 0
O13 0.22090 0.11570 0.38730 1.00000 0.06200 O 0
O14 0.67080 -0.00680 0.28420 1.00000 0.04800 O 0
O15 0.75730 -0.11900 0.40300 1.00000 0.04500 O 0
O30 0.66667 0.33333 0.41960 1.00000 0.06300 O 0
O31 0.60740 0.21010 0.36650 1.00000 0.06000 O 0
O32 0.66667 0.33333 0.28350 0.50000 0.05000 O 0
O33 0.59940 0.21560 0.26610 0.50000 0.05000 O 0
O34 0.40180 -0.20330 0.40940 1.00000 0.07700 O 0
O35 0.33333 0.66667 0.46040 1.00000 0.05000 O 0
O36 0.89980 -0.00760 0.48030 1.00000 0.05000 O 0
Cl 0.31760 -0.30240 0.43060 0.04000 0.05000 Cl 0
S 0.31760 -0.30240 0.43060 0.18300 0.05000 S 0
F 0.31760 -0.30240 0.43060 0.01300 0.05000 F 0
Wat1 0.36000 -0.40700 0.25000 0.26600 0.05000 O 2
Wat2 0.00000 0.00000 0.32380 0.35700 0.05000 O 2

loop_
_cod_changelog_entry_id
_cod_changelog_entry_author
_cod_changelog_entry_date
_cod_changelog_entry_text
1
;cod-tools version 3.8.0
Id: cif_guess_AMCSD_atom_types 9581 2023-05-17 12:35:41Z saulius
;
2023-05-18T11:41:19+03:00
;Derived atom types and hydrogen counts
from atom names that follow the AMCSD naming convention
(Wat == water, O-H == hydroxyl).
;

loop_
_cod_related_entry_id
_cod_related_entry_database
_cod_related_entry_code
1 AMCSD 0007136
